data_1512093
loop_
_publ_author_name
'Futagoishi, Tsukasa'
'Murata, Michihisa'
'Wakamiya, Atsushi'
'Sasamori, Takahiro'
'Murata, Yasujiro'

_publ_section_title
;
 Expansion of Orifices of Open C60 Derivatives and Formation of an Open
 C59S Derivative by Reaction with Sulfur.
;
_journal_issue 11
_journal_name_full 'Organic letters'
_journal_page_first 2750
_journal_page_last 2753
_journal_paper_doi 10.1021/ol401083c
_journal_volume 15
_journal_year 2013
_chemical_formula_sum 'C112 H62 N4 Ni0.5 O5 S'
_chemical_formula_weight 1605.07
_chemical_name_systematic
; 
 ? 
;
_space_group_IT_number 14
_symmetry_cell_setting monoclinic
_symmetry_space_group_name_Hall '-P 2ybc'
_symmetry_space_group_name_H-M 'P 1 21/c 1'
_atom_sites_solution_hydrogens geom
_atom_sites_solution_primary direct
_atom_sites_solution_secondary difmap
_audit_creation_method SHELXL-97
_cell_angle_alpha 90.00
_cell_angle_beta 103.967(2)
_cell_angle_gamma 90.00
_cell_formula_units_Z 4
_cell_length_a 17.1633(15)
_cell_length_b 14.5957(13)
_cell_length_c 31.045(3)
_cell_measurement_temperature 100(2)
_cell_volume 7547.2(12)
_computing_molecular_graphics 'ORTEP 3 for windows'
_computing_structure_refinement 'SHELXL-97 (Sheldrick, 1997)'
_computing_structure_solution 'SHELXS-97 (Sheldrick, 1990)'
_diffrn_ambient_temperature 100(2)
_diffrn_measured_fraction_theta_full 0.991
_diffrn_measured_fraction_theta_max 0.991
_diffrn_measurement_device_type 'Bruker SMART APAX'
_diffrn_radiation_monochromator graphite
_diffrn_radiation_source 'fine-focus sealed tube'
_diffrn_radiation_type MoK\a
_diffrn_radiation_wavelength 0.71073
_diffrn_reflns_av_R_equivalents 0.0373
_diffrn_reflns_av_sigmaI/netI 0.0625
_diffrn_reflns_limit_h_max 13
_diffrn_reflns_limit_h_min -20
_diffrn_reflns_limit_k_max 12
_diffrn_reflns_limit_k_min -17
_diffrn_reflns_limit_l_max 36
_diffrn_reflns_limit_l_min -36
_diffrn_reflns_number 31438
_diffrn_reflns_theta_full 25.05
_diffrn_reflns_theta_max 25.05
_diffrn_reflns_theta_min 1.86
_exptl_absorpt_coefficient_mu 0.232
_exptl_absorpt_correction_T_max 0.9771
_exptl_absorpt_correction_T_min 0.9463
_exptl_absorpt_correction_type empirical
_exptl_absorpt_process_details SADABS
_exptl_crystal_colour black
_exptl_crystal_density_diffrn 1.413
_exptl_crystal_density_method 'not measured'
_exptl_crystal_description block
_exptl_crystal_F_000 3328
_exptl_crystal_size_max 0.24
_exptl_crystal_size_mid 0.18
_exptl_crystal_size_min 0.10
_refine_diff_density_max 0.586
_refine_diff_density_min -0.349
_refine_diff_density_rms 0.059
_refine_ls_extinction_method none
_refine_ls_goodness_of_fit_ref 1.015
_refine_ls_hydrogen_treatment mixed
_refine_ls_matrix_type full
_refine_ls_number_parameters 1138
_refine_ls_number_reflns 13260
_refine_ls_number_restraints 3
_refine_ls_restrained_S_all 1.016
_refine_ls_R_factor_all 0.0887
_refine_ls_R_factor_gt 0.0567
_refine_ls_shift/su_max 0.002
_refine_ls_shift/su_mean 0.000
_refine_ls_structure_factor_coef Fsqd
_refine_ls_weighting_details 'calc w=1/[\s^2^(Fo^2^)+(0.0721P)^2^+0.9958P] where P=(Fo^2^+2Fc^2^)/3'
_refine_ls_weighting_scheme calc
_refine_ls_wR_factor_gt 0.1225
_refine_ls_wR_factor_ref 0.1332
_reflns_number_gt 9305
_reflns_number_total 13260
_reflns_threshold_expression >2sigma(I)
_cod_data_source_file ol401083c_si_001.cif
_cod_data_source_block 17S
_cod_original_cell_volume 7547.1(12)
_cod_original_sg_symbol_H-M P21/c
_cod_original_formula_sum 'C112 H62 N4 Ni0.50 O5 S'
_cod_database_code 1512093

loop_
_symmetry_equiv_pos_as_xyz
'x, y, z'
'-x, y+1/2, -z+1/2'
'-x, -y, -z'
'x, -y-1/2, z-1/2'

loop_
_atom_site_label
_atom_site_type_symbol
_atom_site_fract_x
_atom_site_fract_y
_atom_site_fract_z
_atom_site_U_iso_or_equiv
_atom_site_adp_type
_atom_site_occupancy
_atom_site_symmetry_multiplicity
_atom_site_calc_flag
_atom_site_refinement_flags
_atom_site_disorder_assembly
_atom_site_disorder_group
C6 C 0.22454(16) 0.0400(2) 0.13568(10) 0.0307(7) Uani 1 1 d . . .
C5 C 0.18832(15) 0.0612(2) 0.08879(9) 0.0274(7) Uani 1 1 d . . .
C4 C 0.20191(16) 0.0274(2) 0.04958(10) 0.0304(7) Uani 1 1 d . . .
S1 S 0.27398(4) -0.05926(5) 0.05255(3) 0.03373(19) Uani 1 1 d . . .
C3 C 0.33126(17) 0.00172(19) 0.02173(10) 0.0322(7) Uani 1 1 d . . .
C2 C 0.40943(17) 0.02504(19) 0.04160(10) 0.0298(7) Uani 1 1 d . . .
C1 C 0.44420(16) 0.0458(2) 0.09090(10) 0.0300(7) Uani 1 1 d . . .
C16 C 0.49141(15) 0.1351(2) 0.09004(9) 0.0277(7) Uani 1 1 d . . .
C15 C 0.49107(15) 0.2150(2) 0.11460(9) 0.0251(6) Uani 1 1 d . . .
C14 C 0.47266(15) 0.2150(2) 0.15926(9) 0.0256(6) Uani 1 1 d . . .
C13 C 0.43493(15) 0.30256(19) 0.17422(8) 0.0228(6) Uani 1 1 d . . .
C12 C 0.37732(16) 0.27769(19) 0.20184(9) 0.0261(6) Uani 1 1 d . . .
H12 H 0.3968 0.2408 0.2274 0.031 Uiso 1 1 calc R . .
C11 C 0.30161(15) 0.30365(19) 0.19300(9) 0.0256(6) Uani 1 1 d . . .
H11 H 0.2716 0.2882 0.2140 0.031 Uiso 1 1 calc R . .
C10 C 0.25897(15) 0.35556(19) 0.15258(9) 0.0242(6) Uani 1 1 d . . .
C9 C 0.19724(15) 0.29574(19) 0.12092(9) 0.0235(6) Uani 1 1 d . . .
C8 C 0.18675(15) 0.2031(2) 0.12708(9) 0.0257(6) Uani 1 1 d . . .
C7 C 0.21730(15) 0.1312(2) 0.16180(9) 0.0285(7) Uani 1 1 d . . .
C17 C 0.31655(15) 0.38646(18) 0.12525(8) 0.0210(6) Uani 1 1 d . . .
C18 C 0.39532(15) 0.35919(18) 0.13438(8) 0.0222(6) Uani 1 1 d . . .
C19 C 0.44328(15) 0.37601(18) 0.10277(8) 0.0222(6) Uani 1 1 d . . .
C23 C 0.49501(14) 0.30356(19) 0.09370(9) 0.0234(6) Uani 1 1 d . . .
C22 C 0.28156(15) 0.43480(18) 0.08482(9) 0.0227(6) Uani 1 1 d . . .
C28 C 0.15225(15) 0.1481(2) 0.08885(9) 0.0258(6) Uani 1 1 d . . .
C25 C 0.16130(14) 0.33630(19) 0.07746(9) 0.0229(6) Uani 1 1 d . . .
C27 C 0.11179(15) 0.18651(19) 0.05016(9) 0.0247(6) Uani 1 1 d . . .
C26 C 0.10950(15) 0.2832(2) 0.04542(9) 0.0260(6) Uani 1 1 d . . .
C24 C 0.19942(15) 0.41386(19) 0.06136(9) 0.0236(6) Uani 1 1 d . . .
C29 C 0.11509(16) 0.1451(2) 0.00900(9) 0.0286(7) Uani 1 1 d . . .
C30 C 0.16956(16) 0.07445(19) 0.00794(9) 0.0290(7) Uani 1 1 d . . .
C21 C 0.33387(16) 0.47288(18) 0.06166(9) 0.0246(6) Uani 1 1 d . . .
C20 C 0.41622(15) 0.44205(19) 0.07078(9) 0.0240(6) Uani 1 1 d . . .
C36 C 0.50403(16) 0.1423(2) 0.04625(9) 0.0294(7) Uani 1 1 d . . .
C39 C 0.51828(14) 0.3064(2) 0.05312(9) 0.0257(6) Uani 1 1 d . . .
C38 C 0.52319(15) 0.2239(2) 0.02933(9) 0.0296(7) Uani 1 1 d . . .
C35 C 0.45407(16) 0.0772(2) 0.01764(10) 0.0309(7) Uani 1 1 d . . .
C40 C 0.44101(16) 0.44488(19) 0.02986(9) 0.0268(7) Uani 1 1 d . . .
C45 C 0.29202(17) 0.0399(2) -0.02123(9) 0.0305(7) Uani 1 1 d . . .
C42 C 0.37501(16) 0.47789(19) -0.00476(9) 0.0278(7) Uani 1 1 d . . .
C46 C 0.20920(17) 0.0729(2) -0.02933(9) 0.0310(7) Uani 1 1 d . . .
C37 C 0.30942(16) 0.49498(18) 0.01536(9) 0.0261(6) Uani 1 1 d . . .
C34 C 0.23129(16) 0.47664(18) -0.00741(9) 0.0271(7) Uani 1 1 d . . .
C33 C 0.17606(15) 0.43713(19) 0.01578(9) 0.0257(6) Uani 1 1 d . . .
C47 C 0.09637(15) 0.2161(2) -0.02382(9) 0.0280(7) Uani 1 1 d . . .
C32 C 0.12324(15) 0.37898(19) -0.01609(9) 0.0269(7) Uani 1 1 d . . .
C31 C 0.09332(15) 0.3018(2) -0.00142(9) 0.0269(7) Uani 1 1 d . . .
C50 C 0.15026(16) 0.3766(2) -0.05658(9) 0.0295(7) Uani 1 1 d . . .
C48 C 0.12758(16) 0.2109(2) -0.06033(9) 0.0302(7) Uani 1 1 d . . .
C49 C 0.18333(17) 0.1377(2) -0.06365(9) 0.0310(7) Uani 1 1 d . . .
C51 C 0.21621(17) 0.4396(2) -0.05189(9) 0.0294(7) Uani 1 1 d . . .
C60 C 0.15190(16) 0.2937(2) -0.07870(9) 0.0317(7) Uani 1 1 d . . .
C57 C 0.27934(17) 0.4197(2) -0.07091(9) 0.0319(7) Uani 1 1 d . . .
C61 C 0.21880(17) 0.2715(2) -0.09691(9) 0.0316(7) Uani 1 1 d . . .
C59 C 0.23691(18) 0.1757(2) -0.08841(9) 0.0325(7) Uani 1 1 d . . .
C56 C 0.36108(17) 0.4404(2) -0.04702(9) 0.0318(7) Uani 1 1 d . . .
C58 C 0.31557(18) 0.1462(2) -0.07983(9) 0.0327(7) Uani 1 1 d . . .
C44 C 0.34236(18) 0.0777(2) -0.04634(10) 0.0347(7) Uani 1 1 d . . .
C43 C 0.42519(17) 0.0967(2) -0.02669(10) 0.0327(7) Uani 1 1 d . . .
C53 C 0.49620(16) 0.2433(2) -0.01779(10) 0.0321(7) Uani 1 1 d . . .
C52 C 0.44803(17) 0.1801(2) -0.04525(9) 0.0345(7) Uani 1 1 d . . .
C54 C 0.47798(16) 0.3385(2) -0.02289(9) 0.0318(7) Uani 1 1 d . . .
C55 C 0.41276(17) 0.3692(2) -0.05618(9) 0.0326(7) Uani 1 1 d . . .
C63 C 0.37981(18) 0.2104(2) -0.07886(9) 0.0330(7) Uani 1 1 d . . .
C64 C 0.36332(18) 0.3029(2) -0.08485(9) 0.0336(7) Uani 1 1 d . . .
C62 C 0.28096(18) 0.3347(2) -0.09404(9) 0.0334(7) Uani 1 1 d . . .
O1 O 0.22795(12) 0.13172(14) 0.20171(6) 0.0367(5) Uani 1 1 d . . .
O2 O 0.25259(12) -0.02986(14) 0.15359(7) 0.0381(5) Uani 1 1 d . . .
O3 O 0.48948(11) 0.14976(14) 0.18410(6) 0.0344(5) Uani 1 1 d . . .
O4 O 0.43042(12) 0.00642(14) 0.12230(7) 0.0396(5) Uani 1 1 d . . .
O5 O 0.31380(12) 0.25725(16) 0.01828(8) 0.0448(6) Uani 1 1 d D . .
H5 H 0.3093(19) 0.228(2) 0.0445(8) 0.067 Uiso 1 1 d D . .
H6 H 0.2678(15) 0.279(2) 0.0032(10) 0.067 Uiso 1 1 d D . .
C65 C 0.21741(15) 0.43932(19) 0.16731(8) 0.0244(6) Uani 1 1 d . . .
C66 C 0.25915(17) 0.5194(2) 0.18129(10) 0.0355(8) Uani 1 1 d . . .
H66 H 0.3143 0.5251 0.1813 0.043 Uiso 1 1 calc R . .
C67 C 0.21882(18) 0.5904(2) 0.19514(11) 0.0391(8) Uani 1 1 d . . .
H67 H 0.2457 0.6462 0.2051 0.047 Uiso 1 1 calc R . .
C68 C 0.13829(17) 0.5796(2) 0.19440(10) 0.0348(7) Uani 1 1 d . . .
H68 H 0.1094 0.6279 0.2040 0.042 Uiso 1 1 calc R . .
C69 C 0.10035(16) 0.4983(2) 0.17968(9) 0.0281(6) Uani 1 1 d . . .
N1 N 0.14028(12) 0.42820(16) 0.16683(7) 0.0253(5) Uani 1 1 d . . .
C70 C 0.01218(17) 0.4790(2) 0.17701(10) 0.0357(7) Uani 1 1 d . . .
C71 C 0.0085(2) 0.4070(3) 0.21151(12) 0.0541(10) Uani 1 1 d . . .
H71 H -0.0478 0.3930 0.2106 0.081 Uiso 1 1 calc R . .
H71A H 0.0351 0.4301 0.2410 0.081 Uiso 1 1 calc R . .
H71B H 0.0356 0.3512 0.2053 0.081 Uiso 1 1 calc R . .
C72 C -0.0329(2) 0.5643(3) 0.18496(14) 0.0564(10) Uani 1 1 d . . .
H72 H -0.0087 0.5888 0.2146 0.085 Uiso 1 1 calc R . .
H72A H -0.0892 0.5488 0.1829 0.085 Uiso 1 1 calc R . .
H72B H -0.0300 0.6105 0.1625 0.085 Uiso 1 1 calc R . .
C73 C -0.02710(17) 0.4420(3) 0.13098(11) 0.0465(9) Uani 1 1 d . . .
H73 H -0.0839 0.4294 0.1290 0.070 Uiso 1 1 calc R . .
H73B H -0.0001 0.3854 0.1258 0.070 Uiso 1 1 calc R . .
H73A H -0.0225 0.4876 0.1085 0.070 Uiso 1 1 calc R . .
C74 C 0.50441(15) 0.35981(19) 0.20231(9) 0.0248(6) Uani 1 1 d . . .
C75 C 0.49369(16) 0.4160(2) 0.23569(9) 0.0292(7) Uani 1 1 d . . .
H75 H 0.4431 0.4194 0.2430 0.035 Uiso 1 1 calc R . .
C76 C 0.55791(18) 0.4676(2) 0.25856(10) 0.0368(8) Uani 1 1 d . . .
H76 H 0.5528 0.5059 0.2825 0.044 Uiso 1 1 calc R . .
C77 C 0.62958(19) 0.4625(2) 0.24607(10) 0.0390(8) Uani 1 1 d . . .
H126 H 0.6742 0.4984 0.2608 0.047 Uiso 1 1 calc R . .
C78 C 0.63599(16) 0.4044(2) 0.21183(9) 0.0344(7) Uani 1 1 d . A .
N2 N 0.57383(13) 0.35254(17) 0.19016(7) 0.0288(6) Uani 1 1 d . . .
C79 C 0.71414(18) 0.3914(3) 0.19710(11) 0.0497(10) Uani 1 1 d . . .
C81A C 0.7690(3) 0.4730(4) 0.2101(3) 0.102(3) Uani 0.845(7) 1 d P A 3
H127 H 0.7794 0.4826 0.2422 0.154 Uiso 0.845(7) 1 calc PR A 3
H128 H 0.7434 0.5277 0.1946 0.154 Uiso 0.845(7) 1 calc PR A 3
H129 H 0.8199 0.4616 0.2019 0.154 Uiso 0.845(7) 1 calc PR A 3
C80A C 0.7575(3) 0.3080(4) 0.22201(19) 0.0735(19) Uani 0.845(7) 1 d P A 3
H130 H 0.7683 0.3188 0.2541 0.110 Uiso 0.845(7) 1 calc PR A 3
H131 H 0.8083 0.2984 0.2135 0.110 Uiso 0.845(7) 1 calc PR A 3
H132 H 0.7236 0.2535 0.2143 0.110 Uiso 0.845(7) 1 calc PR A 3
C82A C 0.6979(3) 0.3753(6) 0.14841(15) 0.088(3) Uani 0.845(7) 1 d P A 3
H133 H 0.7489 0.3671 0.1399 0.132 Uiso 0.845(7) 1 calc PR A 3
H134 H 0.6693 0.4281 0.1326 0.132 Uiso 0.845(7) 1 calc PR A 3
H135 H 0.6650 0.3202 0.1407 0.132 Uiso 0.845(7) 1 calc PR A 3
Ni1 Ni 0.0000 0.5000 0.5000 0.02060(13) Uani 1 2 d S . .
N3 N 0.00283(12) 0.50460(15) 0.56327(7) 0.0221(5) Uani 1 1 d . . .
C83 C -0.03257(16) 0.44481(19) 0.58723(9) 0.0275(7) Uani 1 1 d . . .
C84 C -0.07765(16) 0.3705(2) 0.56943(9) 0.0299(7) Uani 1 1 d . . .
H84 H -0.1005 0.3348 0.5888 0.036 Uiso 1 1 calc R . .
C85 C -0.09248(15) 0.34337(18) 0.52608(9) 0.0228(6) Uani 1 1 d . . .
N4 N -0.06555(12) 0.38828(15) 0.49375(7) 0.0227(5) Uani 1 1 d . . .
C86 C -0.13625(15) 0.26170(19) 0.50917(9) 0.0249(6) Uani 1 1 d . . .
C87 C -0.13620(15) 0.25669(19) 0.46562(9) 0.0258(6) Uani 1 1 d . . .
C88 C -0.09330(14) 0.33611(18) 0.45622(9) 0.0222(6) Uani 1 1 d . . .
C89 C -0.08335(15) 0.35792(19) 0.41480(9) 0.0247(6) Uani 1 1 d . . .
H89 H -0.1072 0.3185 0.3909 0.030 Uiso 1 1 calc R . .
C90 C -0.04164(15) 0.43210(19) 0.40546(9) 0.0237(6) Uani 1 1 d . . .
C91 C -0.03089(16) 0.4540(2) 0.36217(9) 0.0297(7) Uani 1 1 d . B .
C97 C -0.17622(17) 0.1988(2) 0.53509(10) 0.0317(7) Uani 1 1 d . . .
H155 H -0.1460 0.1996 0.5666 0.038 Uiso 1 1 calc R . .
H156 H -0.1744 0.1355 0.5239 0.038 Uiso 1 1 calc R . .
C98 C -0.2633(2) 0.2249(3) 0.53224(12) 0.0505(9) Uani 1 1 d . . .
H157 H -0.2867 0.1816 0.5498 0.076 Uiso 1 1 calc R . .
H158 H -0.2938 0.2229 0.5012 0.076 Uiso 1 1 calc R . .
H159 H -0.2655 0.2869 0.5439 0.076 Uiso 1 1 calc R . .
C99 C -0.16867(16) 0.1822(2) 0.43290(9) 0.0290(7) Uani 1 1 d . . .
H160 H -0.1965 0.2102 0.4043 0.035 Uiso 1 1 calc R . .
H161 H -0.2086 0.1459 0.4439 0.035 Uiso 1 1 calc R . .
C100 C -0.10243(18) 0.1185(2) 0.42542(10) 0.0362(7) Uani 1 1 d . . .
H162 H -0.1261 0.0710 0.4039 0.054 Uiso 1 1 calc R . .
H163 H -0.0754 0.0898 0.4536 0.054 Uiso 1 1 calc R . .
H164 H -0.0634 0.1540 0.4139 0.054 Uiso 1 1 calc R . .
C92 C -0.06272(18) 0.3978(2) 0.32156(10) 0.0363(8) Uani 1 1 d . . .
H92A H -0.0676 0.4368 0.2950 0.044 Uiso 1 1 calc R . .
H92 H -0.1171 0.3755 0.3218 0.044 Uiso 1 1 calc R . .
C93 C -0.0095(2) 0.3165(2) 0.31840(11) 0.0473(9) Uani 1 1 d . . .
H93 H -0.0053 0.2770 0.3444 0.071 Uiso 1 1 calc R . .
H93B H 0.0440 0.3382 0.3174 0.071 Uiso 1 1 calc R . .
H93A H -0.0329 0.2816 0.2914 0.071 Uiso 1 1 calc R . .
C94 C 0.01538(18) 0.5293(2) 0.36680(9) 0.0354(7) Uani 1 1 d . . .
C95A C 0.0506(5) 0.5767(4) 0.33227(18) 0.0299(17) Uani 0.697(9) 1 d P B 1
H145 H 0.0535 0.5329 0.3083 0.036 Uiso 0.697(9) 1 calc PR B 1
H146 H 0.1057 0.5979 0.3461 0.036 Uiso 0.697(9) 1 calc PR B 1
C96A C -0.0017(4) 0.6582(4) 0.31280(17) 0.0564(19) Uani 0.697(9) 1 d P B 1
H147 H 0.0213 0.6885 0.2905 0.085 Uiso 0.697(9) 1 calc PR B 1
H148 H -0.0039 0.7016 0.3365 0.085 Uiso 0.697(9) 1 calc PR B 1
H149 H -0.0560 0.6368 0.2988 0.085 Uiso 0.697(9) 1 calc PR B 1
C95B C 0.0243(10) 0.5957(15) 0.3295(6) 0.042(6) Uiso 0.303(9) 1 d P B 2
H150 H -0.0130 0.5806 0.3008 0.050 Uiso 0.303(9) 1 calc PR B 2
H151 H 0.0169 0.6604 0.3372 0.050 Uiso 0.303(9) 1 calc PR B 2
C96B C 0.1119(10) 0.5745(11) 0.3294(4) 0.070(5) Uani 0.303(9) 1 d P B 2
H152 H 0.1281 0.6122 0.3070 0.104 Uiso 0.303(9) 1 calc PR B 2
H153 H 0.1169 0.5095 0.3226 0.104 Uiso 0.303(9) 1 calc PR B 2
H154 H 0.1466 0.5881 0.3588 0.104 Uiso 0.303(9) 1 calc PR B 2
C105 C 0.6055(2) 0.2416(2) 0.38257(11) 0.0445(8) Uani 1 1 d . . .
H165 H 0.6222 0.2698 0.4109 0.053 Uiso 1 1 calc R . .
C104 C 0.56196(19) 0.1621(2) 0.37796(11) 0.0411(8) Uani 1 1 d . . .
H166 H 0.5493 0.1349 0.4032 0.049 Uiso 1 1 calc R . .
C103 C 0.53641(18) 0.1215(2) 0.33706(11) 0.0402(8) Uani 1 1 d . . .
H167 H 0.5053 0.0670 0.3339 0.048 Uiso 1 1 calc R . .
C102 C 0.55621(19) 0.1604(2) 0.30057(10) 0.0405(8) Uani 1 1 d . . .
H168 H 0.5390 0.1325 0.2722 0.049 Uiso 1 1 calc R . .
C101 C 0.60085(19) 0.2396(2) 0.30541(11) 0.0405(8) Uani 1 1 d . . .
H169 H 0.6149 0.2661 0.2804 0.049 Uiso 1 1 calc R . .
C106 C 0.62525(19) 0.2808(2) 0.34636(12) 0.0465(9) Uani 1 1 d . . .
H170 H 0.6555 0.3359 0.3496 0.056 Uiso 1 1 calc R . .
C80B C 0.7812(14) 0.388(2) 0.2326(8) 0.058(8) Uiso 0.155(7) 1 d P A 4
H136 H 0.7699 0.3492 0.2560 0.088 Uiso 0.155(7) 1 calc PR A 4
H137 H 0.7942 0.4503 0.2442 0.088 Uiso 0.155(7) 1 calc PR A 4
H138 H 0.8268 0.3633 0.2226 0.088 Uiso 0.155(7) 1 calc PR A 4
C82B C 0.718(2) 0.279(2) 0.1805(12) 0.091(11) Uiso 0.155(7) 1 d P A 4
H139 H 0.6723 0.2675 0.1551 0.137 Uiso 0.155(7) 1 calc PR A 4
H140 H 0.7141 0.2386 0.2050 0.137 Uiso 0.155(7) 1 calc PR A 4
H141 H 0.7680 0.2684 0.1719 0.137 Uiso 0.155(7) 1 calc PR A 4
C81B C 0.710(3) 0.451(4) 0.1588(18) 0.143(19) Uiso 0.155(7) 1 d P A 4
H142 H 0.6572 0.4443 0.1381 0.215 Uiso 0.155(7) 1 calc PR A 4
H143 H 0.7520 0.4335 0.1439 0.215 Uiso 0.155(7) 1 calc PR A 4
H144 H 0.7178 0.5147 0.1687 0.215 Uiso 0.155(7) 1 calc PR A 4
C113 C 0.49149(16) 0.3782(2) 0.02109(9) 0.0286(7) Uani 1 1 d . . .
C107 C 0.3939(4) 0.1405(8) -0.17774(17) 0.118(3) Uani 1 1 d . C 2
H171 H 0.4491 0.1562 -0.1686 0.142 Uiso 1 1 calc R C 2
C112 C 0.2614(6) 0.1866(7) -0.20032(17) 0.117(3) Uani 1 1 d . C 2
H172 H 0.2235 0.2351 -0.2071 0.141 Uiso 1 1 calc R C 2
C110 C 0.2360(3) 0.1003(7) -0.20332(16) 0.099(2) Uani 1 1 d . C 2
H173 H 0.1802 0.0873 -0.2124 0.118 Uiso 1 1 calc R C 2
C111 C 0.3396(7) 0.2057(5) -0.18786(19) 0.115(2) Uani 1 1 d . C 2
H174 H 0.3565 0.2679 -0.1862 0.138 Uiso 1 1 calc R C 2
C109 C 0.2903(4) 0.0303(4) -0.19323(16) 0.0944(16) Uani 1 1 d . C 2
H175 H 0.2723 -0.0315 -0.1952 0.113 Uiso 1 1 calc R C 2
C108 C 0.3715(3) 0.0494(6) -0.18019(14) 0.098(2) Uani 1 1 d . C 2
H176 H 0.4103 0.0019 -0.1732 0.118 Uiso 1 1 calc R C 2

loop_
_atom_site_aniso_label
_atom_site_aniso_U_11
_atom_site_aniso_U_22
_atom_site_aniso_U_33
_atom_site_aniso_U_23
_atom_site_aniso_U_13
_atom_site_aniso_U_12
C6 0.0263(15) 0.0302(18) 0.0338(17) 0.0083(14) 0.0039(12) -0.0030(13)
C5 0.0230(14) 0.0277(17) 0.0293(16) 0.0016(13) 0.0020(12) -0.0084(12)
C4 0.0294(15) 0.0253(17) 0.0341(17) -0.0001(13) 0.0028(13) -0.0058(12)
S1 0.0394(4) 0.0235(4) 0.0368(4) 0.0020(3) 0.0063(3) 0.0002(3)
C3 0.0430(18) 0.0212(16) 0.0331(17) -0.0061(14) 0.0106(13) 0.0030(14)
C2 0.0357(17) 0.0203(16) 0.0342(17) -0.0033(13) 0.0102(13) 0.0086(13)
C1 0.0305(16) 0.0286(17) 0.0310(17) 0.0027(14) 0.0079(13) 0.0120(13)
C16 0.0230(14) 0.0343(18) 0.0249(15) 0.0028(13) 0.0036(11) 0.0085(13)
C15 0.0157(13) 0.0348(18) 0.0252(15) 0.0035(13) 0.0055(11) 0.0030(12)
C14 0.0193(14) 0.0332(18) 0.0239(15) 0.0026(14) 0.0042(11) -0.0039(12)
C13 0.0230(14) 0.0274(16) 0.0192(14) -0.0004(12) 0.0075(11) 0.0001(12)
C12 0.0276(15) 0.0320(17) 0.0183(14) 0.0014(12) 0.0046(11) -0.0037(13)
C11 0.0253(15) 0.0337(17) 0.0196(14) -0.0033(13) 0.0092(11) -0.0041(13)
C10 0.0209(14) 0.0305(16) 0.0226(14) -0.0017(12) 0.0082(11) 0.0014(12)
C9 0.0200(14) 0.0291(17) 0.0247(15) -0.0018(13) 0.0118(11) 0.0035(12)
C8 0.0185(14) 0.0343(18) 0.0247(15) 0.0018(13) 0.0059(11) -0.0001(12)
C7 0.0251(15) 0.0350(18) 0.0261(17) 0.0039(14) 0.0072(12) -0.0031(13)
C17 0.0247(14) 0.0199(15) 0.0185(14) -0.0062(11) 0.0055(11) -0.0032(11)
C18 0.0238(14) 0.0201(15) 0.0221(14) -0.0063(12) 0.0045(11) -0.0016(11)
C19 0.0203(13) 0.0252(16) 0.0199(14) -0.0034(12) 0.0025(11) -0.0047(12)
C23 0.0161(13) 0.0305(16) 0.0234(15) -0.0009(12) 0.0045(11) -0.0033(12)
C22 0.0272(14) 0.0179(15) 0.0233(15) -0.0042(12) 0.0067(11) 0.0036(12)
C28 0.0193(14) 0.0296(17) 0.0284(16) 0.0027(13) 0.0058(11) -0.0064(12)
C25 0.0174(13) 0.0261(16) 0.0266(15) -0.0027(13) 0.0080(11) 0.0053(12)
C27 0.0177(13) 0.0303(17) 0.0257(15) -0.0003(13) 0.0048(11) -0.0036(12)
C26 0.0174(14) 0.0317(18) 0.0295(16) 0.0007(13) 0.0067(11) 0.0026(12)
C24 0.0255(14) 0.0211(15) 0.0258(15) -0.0018(12) 0.0094(11) 0.0055(12)
C29 0.0247(15) 0.0268(17) 0.0303(16) -0.0009(13) -0.0010(12) -0.0089(13)
C30 0.0319(16) 0.0252(17) 0.0264(16) -0.0022(13) 0.0000(12) -0.0079(13)
C21 0.0304(15) 0.0176(15) 0.0260(15) -0.0011(12) 0.0072(12) -0.0030(12)
C20 0.0245(14) 0.0243(16) 0.0236(15) -0.0044(13) 0.0065(11) -0.0065(12)
C36 0.0236(15) 0.0342(18) 0.0317(16) -0.0021(14) 0.0090(12) 0.0101(13)
C39 0.0159(13) 0.0345(18) 0.0276(15) 0.0014(13) 0.0071(11) -0.0015(12)
C38 0.0218(15) 0.0385(19) 0.0319(17) -0.0017(14) 0.0130(12) 0.0025(13)
C35 0.0306(16) 0.0294(17) 0.0359(17) -0.0052(14) 0.0140(13) 0.0126(13)
C40 0.0291(15) 0.0245(16) 0.0284(16) 0.0031(13) 0.0097(12) -0.0095(13)
C45 0.0409(17) 0.0213(16) 0.0270(16) -0.0088(13) 0.0037(13) 0.0014(13)
C42 0.0361(16) 0.0215(16) 0.0272(16) 0.0043(12) 0.0104(12) -0.0053(13)
C46 0.0381(17) 0.0241(17) 0.0275(16) -0.0100(13) 0.0013(13) -0.0041(13)
C37 0.0332(15) 0.0175(15) 0.0277(15) 0.0037(12) 0.0075(12) 0.0005(12)
C34 0.0345(16) 0.0185(15) 0.0273(16) 0.0059(12) 0.0055(12) 0.0051(12)
C33 0.0255(14) 0.0209(15) 0.0287(16) 0.0014(13) 0.0023(12) 0.0074(12)
C47 0.0214(14) 0.0321(18) 0.0260(16) 0.0012(13) -0.0031(12) -0.0048(12)
C32 0.0218(14) 0.0304(17) 0.0252(15) 0.0046(13) -0.0007(11) 0.0091(13)
C31 0.0176(14) 0.0315(17) 0.0280(16) 0.0028(13) -0.0012(11) 0.0039(12)
C50 0.0278(15) 0.0335(18) 0.0221(15) 0.0061(13) -0.0041(12) 0.0040(13)
C48 0.0301(16) 0.0327(18) 0.0211(15) -0.0037(13) -0.0067(12) -0.0030(13)
C49 0.0398(17) 0.0280(17) 0.0207(15) -0.0083(13) -0.0014(12) -0.0074(14)
C51 0.0365(16) 0.0261(16) 0.0236(15) 0.0095(13) 0.0034(12) 0.0049(13)
C60 0.0310(16) 0.0402(19) 0.0186(15) 0.0043(14) -0.0045(12) 0.0000(14)
C57 0.0436(18) 0.0307(18) 0.0209(15) 0.0097(13) 0.0068(13) 0.0012(14)
C61 0.0393(17) 0.0410(19) 0.0115(14) 0.0001(13) 0.0003(12) -0.0004(15)
C59 0.0430(18) 0.0366(19) 0.0152(14) -0.0058(13) 0.0017(12) -0.0030(15)
C56 0.0394(17) 0.0323(18) 0.0253(16) 0.0105(14) 0.0110(13) -0.0042(14)
C58 0.0483(19) 0.0342(18) 0.0176(15) -0.0080(13) 0.0117(13) 0.0018(15)
C44 0.0472(19) 0.0323(18) 0.0254(16) -0.0099(14) 0.0103(14) 0.0055(15)
C43 0.0398(18) 0.0308(18) 0.0311(17) -0.0069(14) 0.0154(14) 0.0083(14)
C53 0.0278(15) 0.045(2) 0.0299(16) 0.0018(15) 0.0184(13) 0.0042(14)
C52 0.0385(17) 0.045(2) 0.0267(16) -0.0035(15) 0.0210(14) 0.0073(15)
C54 0.0293(16) 0.045(2) 0.0267(16) 0.0049(15) 0.0178(12) -0.0011(14)
C55 0.0378(17) 0.0409(19) 0.0239(16) 0.0062(14) 0.0167(13) -0.0044(14)
C63 0.0433(18) 0.042(2) 0.0180(15) -0.0035(14) 0.0152(13) 0.0033(15)
C64 0.0441(18) 0.043(2) 0.0181(15) 0.0031(14) 0.0167(13) -0.0022(15)
C62 0.0425(18) 0.043(2) 0.0142(14) 0.0071(14) 0.0058(12) -0.0001(15)
O1 0.0407(12) 0.0438(14) 0.0265(12) 0.0062(10) 0.0097(9) -0.0012(10)
O2 0.0434(12) 0.0312(12) 0.0368(12) 0.0085(10) 0.0042(9) 0.0012(10)
O3 0.0385(12) 0.0349(13) 0.0309(11) 0.0071(10) 0.0104(9) 0.0044(10)
O4 0.0473(13) 0.0351(13) 0.0350(12) 0.0066(11) 0.0074(10) -0.0038(10)
O5 0.0363(12) 0.0421(15) 0.0519(15) -0.0145(12) 0.0026(11) 0.0037(11)
C65 0.0253(15) 0.0301(17) 0.0184(14) -0.0018(12) 0.0066(11) 0.0014(12)
C66 0.0289(16) 0.042(2) 0.0385(18) -0.0127(15) 0.0138(13) -0.0024(14)
C67 0.0370(18) 0.0352(19) 0.048(2) -0.0151(16) 0.0158(15) -0.0048(15)
C68 0.0370(17) 0.0370(19) 0.0340(17) -0.0082(15) 0.0155(13) 0.0052(15)
C69 0.0303(15) 0.0341(18) 0.0227(15) 0.0022(14) 0.0120(12) 0.0046(14)
N1 0.0263(12) 0.0293(14) 0.0224(12) 0.0003(10) 0.0100(9) 0.0024(10)
C70 0.0308(16) 0.040(2) 0.0414(19) 0.0026(15) 0.0190(14) 0.0055(14)
C71 0.044(2) 0.064(3) 0.064(2) 0.013(2) 0.0299(17) 0.0020(18)
C72 0.0377(19) 0.053(2) 0.086(3) -0.006(2) 0.0295(18) 0.0059(17)
C73 0.0251(16) 0.058(2) 0.055(2) -0.0013(18) 0.0074(15) -0.0001(15)
C74 0.0227(14) 0.0299(17) 0.0216(15) 0.0044(13) 0.0050(11) 0.0012(12)
C75 0.0291(15) 0.0318(18) 0.0257(16) -0.0011(13) 0.0046(12) 0.0006(13)
C76 0.0454(19) 0.0364(19) 0.0265(17) -0.0030(14) 0.0045(14) -0.0002(15)
C77 0.0432(19) 0.041(2) 0.0264(17) 0.0041(15) -0.0031(14) -0.0142(15)
C78 0.0271(16) 0.047(2) 0.0260(16) 0.0096(15) 0.0005(12) -0.0084(14)
N2 0.0243(13) 0.0397(15) 0.0207(12) 0.0051(11) 0.0023(10) -0.0038(11)
C79 0.0288(17) 0.083(3) 0.0362(19) 0.0045(19) 0.0061(14) -0.0141(18)
C81A 0.056(3) 0.096(5) 0.174(7) -0.040(5) 0.063(4) -0.038(3)
C80A 0.050(3) 0.088(4) 0.091(4) 0.013(3) 0.032(3) 0.022(3)
C82A 0.034(2) 0.198(8) 0.038(3) -0.004(4) 0.022(2) -0.012(3)
Ni1 0.0231(3) 0.0191(3) 0.0196(3) -0.0006(2) 0.00505(19) -0.0022(2)
N3 0.0227(11) 0.0213(13) 0.0221(12) 0.0019(10) 0.0048(9) 0.0004(10)
C83 0.0342(16) 0.0261(17) 0.0225(15) 0.0014(13) 0.0076(12) -0.0025(13)
C84 0.0373(17) 0.0279(17) 0.0262(16) 0.0036(13) 0.0106(13) -0.0058(13)
C85 0.0225(14) 0.0206(15) 0.0251(15) 0.0024(12) 0.0054(11) 0.0002(12)
N4 0.0228(11) 0.0213(13) 0.0234(12) -0.0001(10) 0.0046(9) -0.0016(10)
C86 0.0249(14) 0.0228(16) 0.0274(16) -0.0008(13) 0.0069(12) 0.0001(12)
C87 0.0215(14) 0.0245(16) 0.0321(16) -0.0027(13) 0.0076(12) -0.0003(12)
C88 0.0195(13) 0.0205(15) 0.0250(15) -0.0021(12) 0.0021(11) -0.0011(11)
C89 0.0238(14) 0.0244(16) 0.0247(15) -0.0031(13) 0.0031(11) 0.0018(12)
C90 0.0232(14) 0.0243(16) 0.0225(15) -0.0003(12) 0.0033(11) -0.0001(12)
C91 0.0360(16) 0.0297(17) 0.0230(15) -0.0020(13) 0.0059(12) -0.0050(14)
C97 0.0409(17) 0.0255(17) 0.0291(16) -0.0027(13) 0.0089(13) -0.0101(14)
C98 0.050(2) 0.054(2) 0.056(2) 0.0031(19) 0.0299(17) -0.0088(18)
C99 0.0303(15) 0.0294(17) 0.0273(16) -0.0019(13) 0.0069(12) -0.0072(13)
C100 0.0436(18) 0.0302(18) 0.0387(18) -0.0088(14) 0.0173(14) -0.0109(14)
C92 0.0484(19) 0.0360(19) 0.0242(16) -0.0018(14) 0.0082(13) -0.0130(15)
C93 0.077(2) 0.035(2) 0.0323(18) -0.0048(15) 0.0185(17) -0.0110(18)
C94 0.0470(18) 0.0348(19) 0.0242(16) 0.0000(14) 0.0084(13) -0.0093(15)
C95A 0.043(4) 0.028(3) 0.022(3) 0.000(2) 0.012(3) -0.004(3)
C96A 0.101(5) 0.037(4) 0.040(3) 0.012(3) 0.034(3) 0.009(3)
C96B 0.083(12) 0.087(12) 0.055(9) -0.012(8) 0.047(8) -0.018(9)
C105 0.055(2) 0.042(2) 0.0337(19) -0.0040(16) 0.0071(16) 0.0008(17)
C104 0.049(2) 0.042(2) 0.0390(19) 0.0091(16) 0.0240(15) 0.0123(17)
C103 0.0438(19) 0.0309(19) 0.048(2) 0.0003(16) 0.0151(15) -0.0012(15)
C102 0.0474(19) 0.042(2) 0.0300(18) -0.0019(16) 0.0062(14) 0.0095(16)
C101 0.0464(19) 0.041(2) 0.0371(19) 0.0142(16) 0.0152(15) 0.0077(16)
C106 0.043(2) 0.041(2) 0.054(2) 0.0031(18) 0.0084(16) -0.0071(16)
C113 0.0248(15) 0.0369(18) 0.0272(16) 0.0011(14) 0.0120(12) -0.0075(13)
C107 0.078(4) 0.244(10) 0.042(3) -0.053(5) 0.033(3) -0.064(5)
C112 0.158(7) 0.170(8) 0.032(3) 0.007(4) 0.038(4) 0.065(6)
C110 0.050(3) 0.200(7) 0.042(3) -0.020(4) 0.005(2) 0.003(4)
C111 0.178(8) 0.140(7) 0.043(3) -0.019(4) 0.055(5) -0.026(6)
C109 0.106(4) 0.116(5) 0.062(3) -0.026(3) 0.022(3) -0.021(4)
C108 0.072(4) 0.184(7) 0.037(3) -0.019(3) 0.012(2) 0.043(4)

loop_
_atom_type_symbol
_atom_type_description
_atom_type_scat_dispersion_real
_atom_type_scat_dispersion_imag
_atom_type_scat_source
C C 0.0033 0.0016 'International Tables Vol C Tables 4.2.6.8 and 6.1.1.4'
H H 0.0000 0.0000 'International Tables Vol C Tables 4.2.6.8 and 6.1.1.4'
N N 0.0061 0.0033 'International Tables Vol C Tables 4.2.6.8 and 6.1.1.4'
O O 0.0106 0.0060 'International Tables Vol C Tables 4.2.6.8 and 6.1.1.4'
S S 0.1246 0.1234 'International Tables Vol C Tables 4.2.6.8 and 6.1.1.4'
Ni Ni 0.3393 1.1124 'International Tables Vol C Tables 4.2.6.8 and 6.1.1.4'

loop_
_geom_angle_atom_site_label_1
_geom_angle_atom_site_label_2
_geom_angle_atom_site_label_3
_geom_angle
_geom_angle_site_symmetry_1
_geom_angle_site_symmetry_3
O2 C6 C5 131.4(3) . .
O2 C6 C7 123.3(3) . .
C5 C6 C7 105.3(2) . .
O2 C6 C1 83.26(17) . .
C5 C6 C1 82.57(16) . .
C7 C6 C1 109.37(16) . .
C4 C5 C28 119.2(3) . .
C4 C5 C6 132.4(3) . .
C28 C5 C6 105.6(2) . .
C5 C4 C30 120.4(3) . .
C5 C4 S1 118.5(2) . .
C30 C4 S1 120.1(2) . .
C4 S1 C3 94.91(14) . .
C4 S1 C11 54.00(9) . .
C3 S1 C11 89.61(10) . .
C2 C3 C45 120.1(3) . .
C2 C3 S1 119.4(2) . .
C45 C3 S1 119.7(2) . .
C3 C2 C35 119.4(3) . .
C3 C2 C1 126.8(3) . .
C35 C2 C1 106.8(2) . .
O4 C1 C2 127.5(3) . .
O4 C1 C16 128.8(3) . .
C2 C1 C16 103.3(2) . .
O4 C1 C6 51.17(15) . .
C2 C1 C6 99.07(16) . .
C16 C1 C6 121.77(17) . .
C15 C16 C36 118.6(3) . .
C15 C16 C1 128.8(3) . .
C36 C16 C1 106.3(2) . .
C16 C15 C23 119.5(2) . .
C16 C15 C14 122.5(3) . .
C23 C15 C14 117.1(2) . .
O3 C14 C15 121.1(3) . .
O3 C14 C13 120.5(2) . .
C15 C14 C13 118.3(2) . .
C12 C13 C18 111.9(2) . .
C12 C13 C74 109.5(2) . .
C18 C13 C74 107.5(2) . .
C12 C13 C14 110.6(2) . .
C18 C13 C14 110.1(2) . .
C74 C13 C14 107.1(2) . .
C11 C12 C13 124.3(3) . .
C12 C11 C10 125.3(2) . .
C12 C11 S1 79.76(16) . .
C10 C11 S1 84.98(15) . .
C11 C10 C17 111.5(2) . .
C11 C10 C9 111.8(2) . .
C17 C10 C9 104.7(2) . .
C11 C10 C65 108.7(2) . .
C17 C10 C65 109.9(2) . .
C9 C10 C65 110.2(2) . .
C8 C9 C25 118.8(2) . .
C8 C9 C10 124.1(2) . .
C25 C9 C10 115.6(2) . .
C9 C8 C28 118.2(2) . .
C9 C8 C7 138.3(2) . .
C28 C8 C7 101.8(2) . .
O1 C7 C8 132.1(3) . .
O1 C7 C6 121.4(3) . .
C8 C7 C6 106.1(2) . .
C18 C17 C22 120.4(2) . .
C18 C17 C10 122.7(2) . .
C22 C17 C10 116.2(2) . .
C17 C18 C19 120.3(2) . .
C17 C18 C13 123.8(2) . .
C19 C18 C13 115.6(2) . .
C20 C19 C18 117.3(2) . .
C20 C19 C23 118.9(2) . .
C18 C19 C23 118.9(2) . .
C39 C23 C19 118.1(2) . .
C39 C23 C15 118.5(2) . .
C19 C23 C15 117.7(2) . .
C21 C22 C17 117.4(2) . .
C21 C22 C24 119.5(2) . .
C17 C22 C24 118.9(2) . .
C27 C28 C5 120.1(3) . .
C27 C28 C8 121.5(3) . .
C5 C28 C8 114.2(2) . .
C26 C25 C24 116.7(2) . .
C26 C25 C9 119.0(3) . .
C24 C25 C9 120.4(2) . .
C28 C27 C26 119.9(3) . .
C28 C27 C29 119.7(3) . .
C26 C27 C29 109.5(2) . .
C25 C26 C27 118.8(2) . .
C25 C26 C31 123.3(3) . .
C27 C26 C31 106.7(2) . .
C33 C24 C22 117.2(2) . .
C33 C24 C25 119.2(2) . .
C22 C24 C25 117.0(2) . .
C30 C29 C27 120.3(2) . .
C30 C29 C47 123.6(3) . .
C27 C29 C47 106.3(2) . .
C29 C30 C4 116.3(3) . .
C29 C30 C46 117.8(3) . .
C4 C30 C46 122.8(3) . .
C22 C21 C37 122.5(2) . .
C22 C21 C20 119.7(2) . .
C37 C21 C20 107.6(2) . .
C19 C20 C40 122.5(3) . .
C19 C20 C21 120.1(2) . .
C40 C20 C21 107.6(2) . .
C38 C36 C16 122.2(3) . .
C38 C36 C35 120.0(3) . .
C16 C36 C35 109.5(3) . .
C23 C39 C38 120.2(3) . .
C23 C39 C113 121.7(3) . .
C38 C39 C113 107.8(2) . .
C36 C38 C39 119.0(3) . .
C36 C38 C53 120.4(3) . .
C39 C38 C53 108.3(3) . .
C43 C35 C2 121.9(3) . .
C43 C35 C36 120.0(3) . .
C2 C35 C36 110.5(3) . .
C113 C40 C20 119.4(3) . .
C113 C40 C42 120.6(3) . .
C20 C40 C42 108.8(2) . .
C44 C45 C3 116.6(3) . .
C44 C45 C46 118.4(3) . .
C3 C45 C46 120.0(3) . .
C56 C42 C37 120.4(3) . .
C56 C42 C40 119.8(3) . .
C37 C42 C40 106.9(2) . .
C49 C46 C45 117.7(3) . .
C49 C46 C30 117.4(3) . .
C45 C46 C30 118.8(2) . .
C34 C37 C21 118.8(2) . .
C34 C37 C42 120.6(3) . .
C21 C37 C42 109.1(2) . .
C37 C34 C33 119.7(2) . .
C37 C34 C51 119.2(3) . .
C33 C34 C51 109.8(2) . .
C24 C33 C34 122.2(2) . .
C24 C33 C32 121.5(3) . .
C34 C33 C32 105.8(2) . .
C48 C47 C29 118.9(3) . .
C48 C47 C31 121.1(3) . .
C29 C47 C31 108.2(2) . .
C31 C32 C50 119.9(3) . .
C31 C32 C33 118.8(2) . .
C50 C32 C33 109.3(2) . .
C32 C31 C47 119.8(3) . .
C32 C31 C26 119.9(3) . .
C47 C31 C26 107.7(2) . .
C60 C50 C51 119.7(3) . .
C60 C50 C32 119.9(3) . .
C51 C50 C32 107.9(2) . .
C47 C48 C60 119.4(3) . .
C47 C48 C49 119.7(3) . .
C60 C48 C49 109.2(3) . .
C46 C49 C59 122.2(3) . .
C46 C49 C48 122.0(3) . .
C59 C49 C48 105.7(3) . .
C57 C51 C50 120.1(3) . .
C57 C51 C34 120.5(3) . .
C50 C51 C34 106.9(2) . .
C50 C60 C61 120.2(3) . .
C50 C60 C48 119.4(3) . .
C61 C60 C48 107.7(3) . .
C51 C57 C62 120.4(3) . .
C51 C57 C56 119.9(3) . .
C62 C57 C56 107.6(3) . .
C62 C61 C60 119.9(3) . .
C62 C61 C59 120.0(3) . .
C60 C61 C59 107.7(3) . .
C58 C59 C61 119.7(3) . .
C58 C59 C49 119.8(3) . .
C61 C59 C49 109.4(3) . .
C42 C56 C55 119.8(3) . .
C42 C56 C57 119.3(3) . .
C55 C56 C57 108.3(3) . .
C59 C58 C44 119.0(3) . .
C59 C58 C63 120.6(3) . .
C44 C58 C63 109.1(3) . .
C45 C44 C43 121.2(3) . .
C45 C44 C58 122.8(3) . .
C43 C44 C58 106.6(3) . .
C35 C43 C44 117.9(3) . .
C35 C43 C52 120.5(3) . .
C44 C43 C52 109.3(3) . .
C52 C53 C54 119.9(3) . .
C52 C53 C38 119.2(3) . .
C54 C53 C38 108.0(3) . .
C53 C52 C63 120.1(3) . .
C53 C52 C43 119.7(3) . .
C63 C52 C43 107.3(3) . .
C55 C54 C53 120.5(3) . .
C55 C54 C113 119.0(3) . .
C53 C54 C113 107.7(3) . .
C54 C55 C56 120.4(3) . .
C54 C55 C64 119.2(3) . .
C56 C55 C64 107.9(2) . .
C64 C63 C52 120.2(3) . .
C64 C63 C58 120.1(3) . .
C52 C63 C58 107.5(3) . .
C63 C64 C55 120.0(3) . .
C63 C64 C62 119.8(3) . .
C55 C64 C62 107.9(3) . .
C61 C62 C57 119.7(3) . .
C61 C62 C64 119.7(3) . .
C57 C62 C64 108.3(3) . .
N1 C65 C66 123.0(3) . .
N1 C65 C10 115.5(2) . .
C66 C65 C10 121.5(2) . .
C67 C66 C65 118.3(3) . .
C66 C67 C68 119.0(3) . .
C69 C68 C67 119.6(3) . .
N1 C69 C68 121.3(3) . .
N1 C69 C70 114.5(3) . .
C68 C69 C70 124.2(3) . .
C65 N1 C69 118.8(2) . .
C71 C70 C72 110.2(3) . .
C71 C70 C69 107.5(2) . .
C72 C70 C69 112.3(3) . .
C71 C70 C73 109.5(3) . .
C72 C70 C73 108.4(3) . .
C69 C70 C73 109.0(2) . .
N2 C74 C75 123.6(2) . .
N2 C74 C13 114.7(2) . .
C75 C74 C13 121.7(2) . .
C74 C75 C76 118.7(3) . .
C77 C76 C75 118.8(3) . .
C76 C77 C78 119.4(3) . .
N2 C78 C77 121.8(3) . .
N2 C78 C79 115.2(3) . .
C77 C78 C79 122.9(3) . .
C74 N2 C78 117.8(3) . .
C80B C79 C81B 122(2) . .
C80B C79 C82A 135.8(11) . .
C81B C79 C82A 46(2) . .
C80B C79 C81A 58.0(12) . .
C81B C79 C81A 70(2) . .
C82A C79 C81A 110.3(4) . .
C80B C79 C78 112.7(11) . .
C81B C79 C78 107.2(19) . .
C82A C79 C78 111.2(3) . .
C81A C79 C78 110.9(3) . .
C80B C79 C80A 50.7(12) . .
C81B C79 C80A 144(2) . .
C82A C79 C80A 109.6(4) . .
C81A C79 C80A 107.2(4) . .
C78 C79 C80A 107.6(3) . .
C80B C79 C82B 97.2(17) . .
C81B C79 C82B 109(2) . .
C82A C79 C82B 63.7(12) . .
C81A C79 C82B 139.9(12) . .
C78 C79 C82B 107.6(11) . .
C80A C79 C82B 49.4(12) . .
N3 Ni1 N3 179.998(5) 3_566 .
N3 Ni1 N4 89.86(9) 3_566 .
N3 Ni1 N4 90.14(9) . .
N3 Ni1 N4 90.14(9) 3_566 3_566
N3 Ni1 N4 89.86(9) . 3_566
N4 Ni1 N4 180.0 . 3_566
C83 N3 C90 104.1(2) . 3_566
C83 N3 Ni1 127.81(18) . .
C90 N3 Ni1 128.09(18) 3_566 .
C84 C83 N3 124.3(2) . .
C84 C83 C94 124.7(3) . 3_566
N3 C83 C94 111.0(2) . 3_566
C85 C84 C83 125.4(3) . .
C84 C85 N4 124.6(2) . .
C84 C85 C86 123.8(3) . .
N4 C85 C86 111.6(2) . .
C85 N4 C88 104.3(2) . .
C85 N4 Ni1 127.71(18) . .
C88 N4 Ni1 128.00(18) . .
C87 C86 C85 106.4(2) . .
C87 C86 C97 128.0(3) . .
C85 C86 C97 125.5(2) . .
C86 C87 C88 106.4(2) . .
C86 C87 C99 128.7(3) . .
C88 C87 C99 124.8(2) . .
C89 C88 N4 124.6(2) . .
C89 C88 C87 124.1(2) . .
N4 C88 C87 111.3(2) . .
C90 C89 C88 124.8(3) . .
C89 C90 N3 124.5(2) . 3_566
C89 C90 C91 124.5(2) . .
N3 C90 C91 111.0(2) 3_566 .
C94 C91 C90 106.8(2) . .
C94 C91 C92 128.8(3) . .
C90 C91 C92 124.3(3) . .
C86 C97 C98 112.7(2) . .
C87 C99 C100 112.0(2) . .
C91 C92 C93 112.5(3) . .
C91 C94 C83 107.2(3) . 3_566
C91 C94 C95A 128.5(3) . .
C83 C94 C95A 124.1(3) 3_566 .
C91 C94 C95B 126.6(8) . .
C83 C94 C95B 123.1(8) 3_566 .
C95A C94 C95B 19.4(6) . .
C94 C95A C96A 109.8(6) . .
C96B C95B C94 98.6(12) . .
C104 C105 C106 120.2(3) . .
C105 C104 C103 120.5(3) . .
C104 C103 C102 119.6(3) . .
C101 C102 C103 119.8(3) . .
C102 C101 C106 120.3(3) . .
C105 C106 C101 119.6(3) . .
C40 C113 C39 119.3(2) . .
C40 C113 C54 120.3(3) . .
C39 C113 C54 108.1(3) . .
C111 C107 C108 120.8(6) . .
C110 C112 C111 120.6(7) . .
C112 C110 C109 119.9(6) . .
C107 C111 C112 121.5(8) . .
C110 C109 C108 119.9(6) . .
C107 C108 C109 117.2(6) . .

loop_
_geom_bond_atom_site_label_1
_geom_bond_atom_site_label_2
_geom_bond_distance
_geom_bond_site_symmetry_2
C6 O2 1.205(3) .
C6 C5 1.471(4) .
C6 C7 1.578(4) .
C6 C1 4.323(4) .
C5 C4 1.384(4) .
C5 C28 1.412(4) .
C4 C30 1.451(4) .
C4 S1 1.756(3) .
S1 C3 1.769(3) .
S1 C11 6.804(3) .
C3 C2 1.377(4) .
C3 C45 1.452(4) .
C2 C35 1.412(4) .
C2 C1 1.533(4) .
C1 O4 1.204(3) .
C1 C16 1.538(4) .
C16 C15 1.394(4) .
C16 C36 1.431(4) .
C15 C23 1.456(4) .
C15 C14 1.495(4) .
C14 O3 1.216(3) .
C14 C13 1.553(4) .
C13 C12 1.501(4) .
C13 C18 1.506(4) .
C13 C74 1.542(4) .
C12 C11 1.317(4) .
C11 C10 1.497(4) .
C10 C17 1.518(4) .
C10 C9 1.532(4) .
C10 C65 1.539(4) .
C9 C8 1.383(4) .
C9 C25 1.466(4) .
C8 C28 1.437(4) .
C8 C7 1.506(4) .
C7 O1 1.208(3) .
C17 C18 1.372(3) .
C17 C22 1.439(4) .
C18 C19 1.446(4) .
C19 C20 1.382(4) .
C19 C23 1.451(4) .
C23 C39 1.411(4) .
C22 C21 1.394(4) .
C22 C24 1.455(4) .
C28 C27 1.355(4) .
C25 C26 1.398(4) .
C25 C24 1.455(4) .
C27 C26 1.418(4) .
C27 C29 1.427(4) .
C26 C31 1.439(4) .
C24 C33 1.416(4) .
C29 C30 1.398(4) .
C29 C47 1.434(4) .
C30 C46 1.477(4) .
C21 C37 1.434(4) .
C21 C20 1.445(4) .
C20 C40 1.434(4) .
C36 C38 1.373(4) .
C36 C35 1.436(4) .
C39 C38 1.425(4) .
C39 C113 1.442(4) .
C38 C53 1.451(4) .
C35 C43 1.375(4) .
C40 C113 1.373(4) .
C40 C42 1.443(4) .
C45 C44 1.409(4) .
C45 C46 1.464(4) .
C42 C56 1.388(4) .
C42 C37 1.435(4) .
C46 C49 1.414(4) .
C37 C34 1.383(4) .
C34 C33 1.442(4) .
C34 C51 1.447(4) .
C33 C32 1.445(4) .
C47 C48 1.368(4) .
C47 C31 1.438(4) .
C32 C31 1.361(4) .
C32 C50 1.442(4) .
C50 C60 1.395(4) .
C50 C51 1.438(4) .
C48 C60 1.440(4) .
C48 C49 1.454(4) .
C49 C59 1.444(4) .
C51 C57 1.384(4) .
C60 C61 1.434(4) .
C57 C62 1.437(4) .
C57 C56 1.452(4) .
C61 C62 1.396(4) .
C61 C59 1.443(4) .
C59 C58 1.380(4) .
C56 C55 1.439(4) .
C58 C44 1.435(4) .
C58 C63 1.441(4) .
C44 C43 1.432(4) .
C43 C52 1.441(4) .
C53 C52 1.386(4) .
C53 C54 1.426(4) .
C52 C63 1.437(4) .
C54 C55 1.401(4) .
C54 C113 1.449(4) .
C55 C64 1.443(4) .
C63 C64 1.384(4) .
C64 C62 1.449(4) .
C65 N1 1.330(3) .
C65 C66 1.385(4) .
C66 C67 1.371(4) .
C67 C68 1.386(4) .
C68 C69 1.378(4) .
C69 N1 1.344(4) .
C69 C70 1.522(4) .
C70 C71 1.513(5) .
C70 C72 1.518(4) .
C70 C73 1.524(4) .
C74 N2 1.338(3) .
C74 C75 1.368(4) .
C75 C76 1.382(4) .
C76 C77 1.378(4) .
C77 C78 1.384(4) .
C78 N2 1.348(4) .
C78 C79 1.530(4) .
C79 C80B 1.39(2) .
C79 C81B 1.46(5) .
C79 C82A 1.488(6) .
C79 C81A 1.512(6) .
C79 C80A 1.535(6) .
C79 C82B 1.72(3) .
Ni1 N3 1.954(2) 3_566
Ni1 N3 1.954(2) .
Ni1 N4 1.964(2) .
Ni1 N4 1.964(2) 3_566
N3 C83 1.379(3) .
N3 C90 1.388(3) 3_566
C83 C84 1.369(4) .
C83 C94 1.436(4) 3_566
C84 C85 1.367(4) .
C85 N4 1.369(3) .
C85 C86 1.439(4) .
N4 C88 1.377(3) .
C86 C87 1.354(4) .
C86 C97 1.493(4) .
C87 C88 1.440(4) .
C87 C99 1.500(4) .
C88 C89 1.375(4) .
C89 C90 1.367(4) .
C90 N3 1.388(3) 3_566
C90 C91 1.436(4) .
C91 C94 1.343(4) .
C91 C92 1.494(4) .
C97 C98 1.525(4) .
C99 C100 1.529(4) .
C92 C93 1.515(4) .
C94 C83 1.437(4) 3_566
C94 C95A 1.518(7) .
C94 C95B 1.55(2) .
C95A C96A 1.524(9) .
C95B C96B 1.535(19) .
C105 C104 1.368(5) .
C105 C106 1.374(5) .
C104 C103 1.374(4) .
C103 C102 1.381(4) .
C102 C101 1.375(5) .
C101 C106 1.376(5) .
C107 C111 1.316(9) .
C107 C108 1.380(9) .
C112 C110 1.328(9) .
C112 C111 1.334(9) .
C110 C109 1.368(8) .
C109 C108 1.383(7) .

loop_
_geom_torsion_atom_site_label_1
_geom_torsion_atom_site_label_2
_geom_torsion_atom_site_label_3
_geom_torsion_atom_site_label_4
_geom_torsion
_geom_torsion_site_symmetry_1
_geom_torsion_site_symmetry_4
O2 C6 C5 C4 -31.0(5) . .
C7 C6 C5 C4 151.3(3) . .
C1 C6 C5 C4 43.2(3) . .
O2 C6 C5 C28 168.8(3) . .
C7 C6 C5 C28 -8.9(3) . .
C1 C6 C5 C28 -117.03(18) . .
C28 C5 C4 C30 -8.6(4) . .
C6 C5 C4 C30 -166.6(3) . .
C28 C5 C4 S1 159.4(2) . .
C6 C5 C4 S1 1.3(4) . .
C5 C4 S1 C3 -124.0(2) . .
C30 C4 S1 C3 44.0(2) . .
C5 C4 S1 C11 -38.02(18) . .
C30 C4 S1 C11 129.9(3) . .
C4 S1 C3 C2 117.5(2) . .
C11 S1 C3 C2 63.7(2) . .
C4 S1 C3 C45 -52.1(2) . .
C11 S1 C3 C45 -105.9(2) . .
C45 C3 C2 C35 -7.7(4) . .
S1 C3 C2 C35 -177.2(2) . .
C45 C3 C2 C1 139.0(3) . .
S1 C3 C2 C1 -30.6(4) . .
C3 C2 C1 O4 40.9(5) . .
C35 C2 C1 O4 -169.1(3) . .
C3 C2 C1 C16 -132.3(3) . .
C35 C2 C1 C16 17.7(3) . .
C3 C2 C1 C6 -6.4(3) . .
C35 C2 C1 C6 143.56(18) . .
O2 C6 C1 O4 -22.0(2) . .
C5 C6 C1 O4 -155.4(3) . .
C7 C6 C1 O4 100.9(3) . .
O2 C6 C1 C2 109.5(2) . .
C5 C6 C1 C2 -23.8(2) . .
C7 C6 C1 C2 -127.6(2) . .
O2 C6 C1 C16 -138.6(2) . .
C5 C6 C1 C16 88.1(2) . .
C7 C6 C1 C16 -15.6(3) . .
O4 C1 C16 C15 -40.2(4) . .
C2 C1 C16 C15 132.8(3) . .
C6 C1 C16 C15 23.1(4) . .
O4 C1 C16 C36 168.6(3) . .
C2 C1 C16 C36 -18.4(3) . .
C6 C1 C16 C36 -128.05(19) . .
C36 C16 C15 C23 6.4(4) . .
C1 C16 C15 C23 -141.8(3) . .
C36 C16 C15 C14 175.6(2) . .
C1 C16 C15 C14 27.4(4) . .
C16 C15 C14 O3 31.1(4) . .
C23 C15 C14 O3 -159.5(2) . .
C16 C15 C14 C13 -151.7(2) . .
C23 C15 C14 C13 17.7(3) . .
O3 C14 C13 C12 -37.3(3) . .
C15 C14 C13 C12 145.5(2) . .
O3 C14 C13 C18 -161.5(2) . .
C15 C14 C13 C18 21.3(3) . .
O3 C14 C13 C74 81.9(3) . .
C15 C14 C13 C74 -95.3(3) . .
C18 C13 C12 C11 -1.3(4) . .
C74 C13 C12 C11 117.8(3) . .
C14 C13 C12 C11 -124.5(3) . .
C13 C12 C11 C10 4.9(4) . .
C13 C12 C11 S1 81.2(2) . .
C4 S1 C11 C12 -162.8(2) . .
C3 S1 C11 C12 -66.47(19) . .
C4 S1 C11 C10 -35.54(18) . .
C3 S1 C11 C10 60.82(17) . .
C12 C11 C10 C17 -7.6(4) . .
S1 C11 C10 C17 -81.27(19) . .
C12 C11 C10 C9 109.2(3) . .
S1 C11 C10 C9 35.53(18) . .
C12 C11 C10 C65 -128.9(3) . .
S1 C11 C10 C65 157.39(18) . .
C11 C10 C9 C8 -5.0(4) . .
C17 C10 C9 C8 115.9(3) . .
C65 C10 C9 C8 -126.0(3) . .
C11 C10 C9 C25 -171.1(2) . .
C17 C10 C9 C25 -50.3(3) . .
C65 C10 C9 C25 67.9(3) . .
C25 C9 C8 C28 9.8(4) . .
C10 C9 C8 C28 -156.0(2) . .
C25 C9 C8 C7 171.8(3) . .
C10 C9 C8 C7 6.1(5) . .
C9 C8 C7 O1 43.7(5) . .
C28 C8 C7 O1 -152.4(3) . .
C9 C8 C7 C6 -143.9(3) . .
C28 C8 C7 C6 19.9(3) . .
O2 C6 C7 O1 -11.8(4) . .
C5 C6 C7 O1 166.1(2) . .
C1 C6 C7 O1 -106.5(2) . .
O2 C6 C7 C8 174.8(3) . .
C5 C6 C7 C8 -7.3(3) . .
C1 C6 C7 C8 80.1(2) . .
C11 C10 C17 C18 7.6(4) . .
C9 C10 C17 C18 -113.5(3) . .
C65 C10 C17 C18 128.2(3) . .
C11 C10 C17 C22 178.2(2) . .
C9 C10 C17 C22 57.2(3) . .
C65 C10 C17 C22 -61.1(3) . .
C22 C17 C18 C19 -2.1(4) . .
C10 C17 C18 C19 168.2(2) . .
C22 C17 C18 C13 -175.4(2) . .
C10 C17 C18 C13 -5.2(4) . .
C12 C13 C18 C17 1.5(4) . .
C74 C13 C18 C17 -118.8(3) . .
C14 C13 C18 C17 124.9(3) . .
C12 C13 C18 C19 -172.1(2) . .
C74 C13 C18 C19 67.6(3) . .
C14 C13 C18 C19 -48.7(3) . .
C17 C18 C19 C20 18.8(4) . .
C13 C18 C19 C20 -167.3(2) . .
C17 C18 C19 C23 -136.3(3) . .
C13 C18 C19 C23 37.6(3) . .
C20 C19 C23 C39 2.8(4) . .
C18 C19 C23 C39 157.5(2) . .
C20 C19 C23 C15 -150.1(2) . .
C18 C19 C23 C15 4.6(3) . .
C16 C15 C23 C39 -15.0(3) . .
C14 C15 C23 C39 175.2(2) . .
C16 C15 C23 C19 137.7(2) . .
C14 C15 C23 C19 -32.0(3) . .
C18 C17 C22 C21 -16.1(4) . .
C10 C17 C22 C21 173.0(2) . .
C18 C17 C22 C24 140.9(3) . .
C10 C17 C22 C24 -30.0(3) . .
C4 C5 C28 C27 18.1(4) . .
C6 C5 C28 C27 -178.6(2) . .
C4 C5 C28 C8 -139.1(3) . .
C6 C5 C28 C8 24.2(3) . .
C9 C8 C28 C27 -17.2(4) . .
C7 C8 C28 C27 174.9(2) . .
C9 C8 C28 C5 139.7(3) . .
C7 C8 C28 C5 -28.2(3) . .
C8 C9 C25 C26 7.8(4) . .
C10 C9 C25 C26 174.8(2) . .
C8 C9 C25 C24 -149.1(3) . .
C10 C9 C25 C24 17.8(3) . .
C5 C28 C27 C26 -149.3(3) . .
C8 C28 C27 C26 6.2(4) . .
C5 C28 C27 C29 -8.7(4) . .
C8 C28 C27 C29 146.8(3) . .
C24 C25 C26 C27 138.9(3) . .
C9 C25 C26 C27 -18.9(4) . .
C24 C25 C26 C31 0.2(4) . .
C9 C25 C26 C31 -157.6(2) . .
C28 C27 C26 C25 12.0(4) . .
C29 C27 C26 C25 -132.2(3) . .
C28 C27 C26 C31 156.8(2) . .
C29 C27 C26 C31 12.6(3) . .
C21 C22 C24 C33 -2.4(4) . .
C17 C22 C24 C33 -158.9(2) . .
C21 C22 C24 C25 148.7(3) . .
C17 C22 C24 C25 -7.8(4) . .
C26 C25 C24 C33 6.8(4) . .
C9 C25 C24 C33 164.2(2) . .
C26 C25 C24 C22 -143.8(2) . .
C9 C25 C24 C22 13.7(4) . .
C28 C27 C29 C30 -10.3(4) . .
C26 C27 C29 C30 134.0(3) . .
C28 C27 C29 C47 -157.2(2) . .
C26 C27 C29 C47 -12.9(3) . .
C27 C29 C30 C4 19.0(4) . .
C47 C29 C30 C4 160.0(2) . .
C27 C29 C30 C46 -141.5(3) . .
C47 C29 C30 C46 -0.5(4) . .
C5 C4 C30 C29 -9.6(4) . .
S1 C4 C30 C29 -177.3(2) . .
C5 C4 C30 C46 149.9(3) . .
S1 C4 C30 C46 -17.9(4) . .
C17 C22 C21 C37 158.6(2) . .
C24 C22 C21 C37 1.8(4) . .
C17 C22 C21 C20 17.6(4) . .
C24 C22 C21 C20 -139.3(3) . .
C18 C19 C20 C40 -158.8(2) . .
C23 C19 C20 C40 -3.7(4) . .
C18 C19 C20 C21 -17.2(4) . .
C23 C19 C20 C21 137.9(3) . .
C22 C21 C20 C19 -0.9(4) . .
C37 C21 C20 C19 -147.1(3) . .
C22 C21 C20 C40 145.7(3) . .
C37 C21 C20 C40 -0.5(3) . .
C15 C16 C36 C38 6.2(4) . .
C1 C16 C36 C38 160.9(2) . .
C15 C16 C36 C35 -142.0(2) . .
C1 C16 C36 C35 12.7(3) . .
C19 C23 C39 C38 -141.2(3) . .
C15 C23 C39 C38 11.4(4) . .
C19 C23 C39 C113 -0.5(4) . .
C15 C23 C39 C113 152.2(2) . .
C16 C36 C38 C39 -9.9(4) . .
C35 C36 C38 C39 135.1(3) . .
C16 C36 C38 C53 -147.8(3) . .
C35 C36 C38 C53 -2.7(4) . .
C23 C39 C38 C36 0.8(4) . .
C113 C39 C38 C36 -144.8(2) . .
C23 C39 C38 C53 143.2(2) . .
C113 C39 C38 C53 -2.3(3) . .
C3 C2 C35 C43 -7.6(4) . .
C1 C2 C35 C43 -160.2(3) . .
C3 C2 C35 C36 141.7(3) . .
C1 C2 C35 C36 -10.9(3) . .
C38 C36 C35 C43 -0.2(4) . .
C16 C36 C35 C43 148.8(3) . .
C38 C36 C35 C2 -150.2(3) . .
C16 C36 C35 C2 -1.2(3) . .
C19 C20 C40 C113 2.1(4) . .
C21 C20 C40 C113 -143.5(3) . .
C19 C20 C40 C42 146.1(3) . .
C21 C20 C40 C42 0.4(3) . .
C2 C3 C45 C44 18.0(4) . .
S1 C3 C45 C44 -172.4(2) . .
C2 C3 C45 C46 -136.7(3) . .
S1 C3 C45 C46 32.9(4) . .
C113 C40 C42 C56 1.6(4) . .
C20 C40 C42 C56 -141.8(3) . .
C113 C40 C42 C37 143.3(3) . .
C20 C40 C42 C37 -0.2(3) . .
C44 C45 C46 C49 3.2(4) . .
C3 C45 C46 C49 157.5(3) . .
C44 C45 C46 C30 -148.7(3) . .
C3 C45 C46 C30 5.6(4) . .
C29 C30 C46 C49 -6.2(4) . .
C4 C30 C46 C49 -165.4(3) . .
C29 C30 C46 C45 145.8(3) . .
C4 C30 C46 C45 -13.4(4) . .
C22 C21 C37 C34 -1.0(4) . .
C20 C21 C37 C34 144.1(3) . .
C22 C21 C37 C42 -144.7(3) . .
C20 C21 C37 C42 0.4(3) . .
C56 C42 C37 C34 -1.6(4) . .
C40 C42 C37 C34 -143.0(3) . .
C56 C42 C37 C21 141.3(3) . .
C40 C42 C37 C21 -0.1(3) . .
C21 C37 C34 C33 0.8(4) . .
C42 C37 C34 C33 140.3(3) . .
C21 C37 C34 C51 -139.2(3) . .
C42 C37 C34 C51 0.2(4) . .
C22 C24 C33 C34 2.4(4) . .
C25 C24 C33 C34 -148.1(3) . .
C22 C24 C33 C32 142.3(3) . .
C25 C24 C33 C32 -8.2(4) . .
C37 C34 C33 C24 -1.6(4) . .
C51 C34 C33 C24 141.8(3) . .
C37 C34 C33 C32 -146.8(3) . .
C51 C34 C33 C32 -3.4(3) . .
C30 C29 C47 C48 6.0(4) . .
C27 C29 C47 C48 151.5(2) . .
C30 C29 C47 C31 -137.4(3) . .
C27 C29 C47 C31 8.1(3) . .
C24 C33 C32 C31 2.3(4) . .
C34 C33 C32 C31 147.8(3) . .
C24 C33 C32 C50 -140.4(3) . .
C34 C33 C32 C50 5.1(3) . .
C50 C32 C31 C47 6.3(4) . .
C33 C32 C31 C47 -132.4(3) . .
C50 C32 C31 C26 143.5(3) . .
C33 C32 C31 C26 4.8(4) . .
C48 C47 C31 C32 -1.2(4) . .
C29 C47 C31 C32 141.2(3) . .
C48 C47 C31 C26 -143.0(3) . .
C29 C47 C31 C26 -0.5(3) . .
C25 C26 C31 C32 -6.1(4) . .
C27 C26 C31 C32 -149.0(3) . .
C25 C26 C31 C47 135.6(3) . .
C27 C26 C31 C47 -7.3(3) . .
C31 C32 C50 C60 -5.3(4) . .
C33 C32 C50 C60 137.0(3) . .
C31 C32 C50 C51 -147.2(2) . .
C33 C32 C50 C51 -4.9(3) . .
C29 C47 C48 C60 -143.6(3) . .
C31 C47 C48 C60 -5.0(4) . .
C29 C47 C48 C49 -4.4(4) . .
C31 C47 C48 C49 134.2(3) . .
C45 C46 C49 C59 -4.0(4) . .
C30 C46 C49 C59 148.3(3) . .
C45 C46 C49 C48 -144.5(3) . .
C30 C46 C49 C48 7.8(4) . .
C47 C48 C49 C46 -2.5(4) . .
C60 C48 C49 C46 140.4(3) . .
C47 C48 C49 C59 -148.5(3) . .
C60 C48 C49 C59 -5.6(3) . .
C60 C50 C51 C57 2.8(4) . .
C32 C50 C51 C57 144.8(3) . .
C60 C50 C51 C34 -139.3(3) . .
C32 C50 C51 C34 2.7(3) . .
C37 C34 C51 C57 2.2(4) . .
C33 C34 C51 C57 -141.4(3) . .
C37 C34 C51 C50 144.1(3) . .
C33 C34 C51 C50 0.4(3) . .
C51 C50 C60 C61 -0.4(4) . .
C32 C50 C60 C61 -137.8(3) . .
C51 C50 C60 C48 136.5(3) . .
C32 C50 C60 C48 -0.9(4) . .
C47 C48 C60 C50 6.0(4) . .
C49 C48 C60 C50 -137.0(3) . .
C47 C48 C60 C61 147.7(2) . .
C49 C48 C60 C61 4.7(3) . .
C50 C51 C57 C62 -2.3(4) . .
C34 C51 C57 C62 134.7(3) . .
C50 C51 C57 C56 -140.1(3) . .
C34 C51 C57 C56 -3.2(4) . .
C50 C60 C61 C62 -2.5(4) . .
C48 C60 C61 C62 -143.9(3) . .
C50 C60 C61 C59 139.6(3) . .
C48 C60 C61 C59 -1.8(3) . .
C62 C61 C59 C58 -3.5(4) . .
C60 C61 C59 C58 -145.6(3) . .
C62 C61 C59 C49 140.3(3) . .
C60 C61 C59 C49 -1.8(3) . .
C46 C49 C59 C58 2.4(4) . .
C48 C49 C59 C58 148.3(3) . .
C46 C49 C59 C61 -141.4(3) . .
C48 C49 C59 C61 4.5(3) . .
C37 C42 C56 C55 -136.8(3) . .
C40 C42 C56 C55 -0.3(4) . .
C37 C42 C56 C57 0.7(4) . .
C40 C42 C56 C57 137.2(3) . .
C51 C57 C56 C42 1.7(4) . .
C62 C57 C56 C42 -140.9(3) . .
C51 C57 C56 C55 143.6(3) . .
C62 C57 C56 C55 1.0(3) . .
C61 C59 C58 C44 140.3(3) . .
C49 C59 C58 C44 0.2(4) . .
C61 C59 C58 C63 0.6(4) . .
C49 C59 C58 C63 -139.4(3) . .
C3 C45 C44 C43 -14.0(4) . .
C46 C45 C44 C43 141.1(3) . .
C3 C45 C44 C58 -155.9(3) . .
C46 C45 C44 C58 -0.8(4) . .
C59 C58 C44 C45 -0.9(4) . .
C63 C58 C44 C45 142.9(3) . .
C59 C58 C44 C43 -147.6(3) . .
C63 C58 C44 C43 -3.7(3) . .
C2 C35 C43 C44 11.6(4) . .
C36 C35 C43 C44 -135.0(3) . .
C2 C35 C43 C52 149.8(3) . .
C36 C35 C43 C52 3.2(4) . .
C45 C44 C43 C35 -0.3(4) . .
C58 C44 C43 C35 147.0(3) . .
C45 C44 C43 C52 -142.8(3) . .
C58 C44 C43 C52 4.5(3) . .
C36 C38 C53 C52 2.7(4) . .
C39 C38 C53 C52 -139.1(3) . .
C36 C38 C53 C54 144.2(3) . .
C39 C38 C53 C54 2.4(3) . .
C54 C53 C52 C63 0.1(4) . .
C38 C53 C52 C63 137.0(3) . .
C54 C53 C52 C43 -136.7(3) . .
C38 C53 C52 C43 0.3(4) . .
C35 C43 C52 C53 -3.3(4) . .
C44 C43 C52 C53 138.1(3) . .
C35 C43 C52 C63 -144.9(3) . .
C44 C43 C52 C63 -3.5(3) . .
C52 C53 C54 C55 -1.5(4) . .
C38 C53 C54 C55 -142.8(3) . .
C52 C53 C54 C113 139.7(3) . .
C38 C53 C54 C113 -1.5(3) . .
C53 C54 C55 C56 138.3(3) . .
C113 C54 C55 C56 1.4(4) . .
C53 C54 C55 C64 1.0(4) . .
C113 C54 C55 C64 -136.0(3) . .
C42 C56 C55 C54 -1.2(4) . .
C57 C56 C55 C54 -142.9(3) . .
C42 C56 C55 C64 140.4(3) . .
C57 C56 C55 C64 -1.3(3) . .
C53 C52 C63 C64 2.0(4) . .
C43 C52 C63 C64 143.4(3) . .
C53 C52 C63 C58 -140.3(3) . .
C43 C52 C63 C58 1.2(3) . .
C59 C58 C63 C64 2.5(4) . .
C44 C58 C63 C64 -140.7(3) . .
C59 C58 C63 C52 144.8(3) . .
C44 C58 C63 C52 1.6(3) . .
C52 C63 C64 C55 -2.5(4) . .
C58 C63 C64 C55 135.1(3) . .
C52 C63 C64 C62 -140.2(3) . .
C58 C63 C64 C62 -2.7(4) . .
C54 C55 C64 C63 1.0(4) . .
C56 C55 C64 C63 -141.1(3) . .
C54 C55 C64 C62 143.2(3) . .
C56 C55 C64 C62 1.1(3) . .
C60 C61 C62 C57 3.0(4) . .
C59 C61 C62 C57 -134.4(3) . .
C60 C61 C62 C64 140.8(3) . .
C59 C61 C62 C64 3.3(4) . .
C51 C57 C62 C61 -0.6(4) . .
C56 C57 C62 C61 141.7(3) . .
C51 C57 C62 C64 -142.7(3) . .
C56 C57 C62 C64 -0.3(3) . .
C63 C64 C62 C61 -0.2(4) . .
C55 C64 C62 C61 -142.5(3) . .
C63 C64 C62 C57 141.8(3) . .
C55 C64 C62 C57 -0.5(3) . .
C11 C10 C65 N1 -96.3(3) . .
C17 C10 C65 N1 141.4(2) . .
C9 C10 C65 N1 26.6(3) . .
C11 C10 C65 C66 81.9(3) . .
C17 C10 C65 C66 -40.4(3) . .
C9 C10 C65 C66 -155.2(3) . .
N1 C65 C66 C67 -0.2(4) . .
C10 C65 C66 C67 -178.2(3) . .
C65 C66 C67 C68 -0.4(5) . .
C66 C67 C68 C69 -0.2(5) . .
C67 C68 C69 N1 1.4(4) . .
C67 C68 C69 C70 -179.4(3) . .
C66 C65 N1 C69 1.3(4) . .
C10 C65 N1 C69 179.4(2) . .
C68 C69 N1 C65 -1.9(4) . .
C70 C69 N1 C65 178.8(2) . .
N1 C69 C70 C71 67.5(3) . .
C68 C69 C70 C71 -111.7(3) . .
N1 C69 C70 C72 -171.1(3) . .
C68 C69 C70 C72 9.6(4) . .
N1 C69 C70 C73 -51.1(3) . .
C68 C69 C70 C73 129.7(3) . .
C12 C13 C74 N2 152.0(2) . .
C18 C13 C74 N2 -86.2(3) . .
C14 C13 C74 N2 32.1(3) . .
C12 C13 C74 C75 -30.5(4) . .
C18 C13 C74 C75 91.3(3) . .
C14 C13 C74 C75 -150.4(3) . .
N2 C74 C75 C76 -0.7(4) . .
C13 C74 C75 C76 -177.9(3) . .
C74 C75 C76 C77 1.8(4) . .
C75 C76 C77 C78 -1.6(4) . .
C76 C77 C78 N2 0.1(5) . .
C76 C77 C78 C79 -177.3(3) . .
C75 C74 N2 C78 -0.8(4) . .
C13 C74 N2 C78 176.6(2) . .
C77 C78 N2 C74 1.1(4) . .
C79 C78 N2 C74 178.7(3) . .
N2 C78 C79 C80B -137.7(14) . .
C77 C78 C79 C80B 39.9(15) . .
N2 C78 C79 C81B 85(2) . .
C77 C78 C79 C81B -97(2) . .
N2 C78 C79 C82A 36.2(5) . .
C77 C78 C79 C82A -146.2(4) . .
N2 C78 C79 C81A 159.3(4) . .
C77 C78 C79 C81A -23.1(5) . .
N2 C78 C79 C80A -83.8(4) . .
C77 C78 C79 C80A 93.8(4) . .
N2 C78 C79 C82B -31.7(13) . .
C77 C78 C79 C82B 145.9(13) . .
N3 Ni1 N3 C83 -50(7) 3_566 .
N4 Ni1 N3 C83 -0.3(2) . .
N4 Ni1 N3 C83 179.7(2) 3_566 .
N3 Ni1 N3 C90 129(7) 3_566 3_566
N4 Ni1 N3 C90 178.8(2) . 3_566
N4 Ni1 N3 C90 -1.2(2) 3_566 3_566
C90 N3 C83 C84 -180.0(3) 3_566 .
Ni1 N3 C83 C84 -0.7(4) . .
C90 N3 C83 C94 -0.3(3) 3_566 3_566
Ni1 N3 C83 C94 178.95(19) . 3_566
N3 C83 C84 C85 1.7(5) . .
C94 C83 C84 C85 -177.9(3) 3_566 .
C83 C84 C85 N4 -1.5(5) . .
C83 C84 C85 C86 176.2(3) . .
C84 C85 N4 C88 178.9(3) . .
C86 C85 N4 C88 1.0(3) . .
C84 C85 N4 Ni1 0.3(4) . .
C86 C85 N4 Ni1 -177.66(17) . .
N3 Ni1 N4 C85 -179.5(2) 3_566 .
N3 Ni1 N4 C85 0.5(2) . .
N4 Ni1 N4 C85 154.5(2) 3_566 .
N3 Ni1 N4 C88 2.1(2) 3_566 .
N3 Ni1 N4 C88 -177.9(2) . .
N4 Ni1 N4 C88 -23.8(2) 3_566 .
C84 C85 C86 C87 -178.1(3) . .
N4 C85 C86 C87 -0.1(3) . .
C84 C85 C86 C97 4.4(4) . .
N4 C85 C86 C97 -177.6(2) . .
C85 C86 C87 C88 -0.8(3) . .
C97 C86 C87 C88 176.7(3) . .
C85 C86 C87 C99 175.6(3) . .
C97 C86 C87 C99 -6.9(5) . .
C85 N4 C88 C89 176.9(2) . .
Ni1 N4 C88 C89 -4.4(4) . .
C85 N4 C88 C87 -1.5(3) . .
Ni1 N4 C88 C87 177.17(17) . .
C86 C87 C88 C89 -177.0(2) . .
C99 C87 C88 C89 6.4(4) . .
C86 C87 C88 N4 1.4(3) . .
C99 C87 C88 N4 -175.1(2) . .
N4 C88 C89 C90 3.0(4) . .
C87 C88 C89 C90 -178.8(3) . .
C88 C89 C90 N3 0.6(4) . 3_566
C88 C89 C90 C91 179.4(3) . .
C89 C90 C91 C94 -177.9(3) . .
N3 C90 C91 C94 1.1(3) 3_566 .
C89 C90 C91 C92 -1.1(4) . .
N3 C90 C91 C92 177.9(3) 3_566 .
C87 C86 C97 C98 -86.4(4) . .
C85 C86 C97 C98 90.6(3) . .
C86 C87 C99 C100 -100.3(3) . .
C88 C87 C99 C100 75.5(3) . .
C94 C91 C92 C93 94.6(4) . .
C90 C91 C92 C93 -81.4(4) . .
C90 C91 C94 C83 -0.8(3) . 3_566
C92 C91 C94 C83 -177.4(3) . 3_566
C90 C91 C94 C95A 174.4(5) . .
C92 C91 C94 C95A -2.2(7) . .
C90 C91 C94 C95B -161.1(8) . .
C92 C91 C94 C95B 22.3(9) . .
C91 C94 C95A C96A 98.5(5) . .
C83 C94 C95A C96A -87.0(5) 3_566 .
C95B C94 C95A C96A 7(2) . .
C91 C94 C95B C96B -112.2(10) . .
C83 C94 C95B C96B 90.5(12) 3_566 .
C95A C94 C95B C96B -9.0(18) . .
C106 C105 C104 C103 -1.0(5) . .
C105 C104 C103 C102 1.2(5) . .
C104 C103 C102 C101 -0.4(5) . .
C103 C102 C101 C106 -0.6(5) . .
C104 C105 C106 C101 0.1(5) . .
C102 C101 C106 C105 0.8(5) . .
C20 C40 C113 C39 0.3(4) . .
C42 C40 C113 C39 -139.4(3) . .
C20 C40 C113 C54 138.2(3) . .
C42 C40 C113 C54 -1.4(4) . .
C23 C39 C113 C40 -1.1(4) . .
C38 C39 C113 C40 143.9(3) . .
C23 C39 C113 C54 -143.6(3) . .
C38 C39 C113 C54 1.4(3) . .
C55 C54 C113 C40 -0.1(4) . .
C53 C54 C113 C40 -142.0(3) . .
C55 C54 C113 C39 142.0(3) . .
C53 C54 C113 C39 0.1(3) . .
C111 C112 C110 C109 0.5(8) . .
C108 C107 C111 C112 0.7(8) . .
C110 C112 C111 C107 -0.7(8) . .
C112 C110 C109 C108 -0.4(8) . .
C111 C107 C108 C109 -0.6(8) . .
C110 C109 C108 C107 0.4(7) . .
